data_4328951
loop_
_publ_author_name
'Yu-Chun Chuang'
'Chi-Tsun Liu'
'Chou-Fu Sheu'
'Wei-Lun Ho'
'Gene-Hsiang Lee'
'Chih-Cheh Wang'
'Yu Wang'

_publ_section_title
;
 New Iron(II) Spin Crossover Coordination Polymers [Fe(\m-atrz)3]X2.2H2O
 (X = ClO4-, BF4-) and [Fe(\m-atrz)(\m-pyz)(NCS)2].4H2O with an
 Interesting Solvent Effect
;
_journal_name_full 'Inorganic Chemistry'
_journal_page_first 4663
_journal_page_last 4671
_journal_paper_doi 10.1021/ic202626c
_journal_volume 51
_journal_year 2012
_chemical_formula_sum 'C12 H16 Cl2 Fe N24 O10'
_chemical_formula_weight 783.24
_chemical_name_systematic
; 
 ? 
;
_space_group_IT_number 14
_symmetry_cell_setting monoclinic
_symmetry_space_group_name_Hall '-P 2yn'
_symmetry_space_group_name_H-M 'P 1 21/n 1'
_atom_sites_solution_hydrogens geom
_atom_sites_solution_primary direct
_atom_sites_solution_secondary difmap
_audit_creation_method SHELXL-97
_cell_angle_alpha 90.00
_cell_angle_beta 93.286(4)
_cell_angle_gamma 90.00
_cell_formula_units_Z 2
_cell_length_a 8.0267(4)
_cell_length_b 19.4307(9)
_cell_length_c 8.9609(4)
_cell_measurement_reflns_used all
_cell_measurement_temperature 150(2)
_cell_measurement_theta_max 25.00
_cell_measurement_theta_min 1.00
_cell_volume 1395.28(11)
_computing_cell_refinement DENZO-SMN
_computing_data_collection 'NONIUS COLLECT'
_computing_data_reduction DENZO-SMN
_computing_molecular_graphics 'Bruker SHELXTL'
_computing_publication_material 'Bruker SHELXTL'
_computing_structure_refinement 'SHELXL-97 (Sheldrick, 1997)'
_computing_structure_solution 'SHELXS-97 (Sheldrick, 1990)'
_diffrn_ambient_temperature 150(2)
_diffrn_measured_fraction_theta_full 1.000
_diffrn_measured_fraction_theta_max 1.000
_diffrn_measurement_device_type 'NONIUS KappaCCD'
_diffrn_measurement_method '\w scans'
_diffrn_radiation_monochromator graphite
_diffrn_radiation_source 'fine-focus sealed tube'
_diffrn_radiation_type MoK\a
_diffrn_radiation_wavelength 0.71073
_diffrn_reflns_av_R_equivalents 0.0944
_diffrn_reflns_av_sigmaI/netI 0.0613
_diffrn_reflns_limit_h_max 9
_diffrn_reflns_limit_h_min -9
_diffrn_reflns_limit_k_max 22
_diffrn_reflns_limit_k_min -22
_diffrn_reflns_limit_l_max 10
_diffrn_reflns_limit_l_min -10
_diffrn_reflns_number 12936
_diffrn_reflns_theta_full 25.00
_diffrn_reflns_theta_max 25.00
_diffrn_reflns_theta_min 2.10
_exptl_absorpt_coefficient_mu 0.830
_exptl_absorpt_correction_T_max 0.8856
_exptl_absorpt_correction_T_min 0.8856
_exptl_absorpt_correction_type multi-scan
_exptl_absorpt_process_details SORTAV
_exptl_crystal_colour orange-red
_exptl_crystal_density_diffrn 1.864
_exptl_crystal_density_meas ?
_exptl_crystal_description block
_exptl_crystal_F_000 792
_exptl_crystal_size_max 0.15
_exptl_crystal_size_mid 0.15
_exptl_crystal_size_min 0.15
_refine_diff_density_max 0.693
_refine_diff_density_min -0.640
_refine_diff_density_rms 0.106
_refine_ls_extinction_method none
_refine_ls_goodness_of_fit_ref 1.042
_refine_ls_hydrogen_treatment constr
_refine_ls_matrix_type full
_refine_ls_number_parameters 223
_refine_ls_number_reflns 2456
_refine_ls_number_restraints 1
_refine_ls_restrained_S_all 1.072
_refine_ls_R_factor_all 0.1040
_refine_ls_R_factor_gt 0.0611
_refine_ls_shift/su_max 0.000
_refine_ls_shift/su_mean 0.000
_refine_ls_structure_factor_coef Fsqd
_refine_ls_weighting_details 'calc w=1/[\s^2^(Fo^2^)+(0.0921P)^2^+2.3767P] where P=(Fo^2^+2Fc^2^)/3'
_refine_ls_weighting_scheme calc
_refine_ls_wR_factor_gt 0.1531
_refine_ls_wR_factor_ref 0.1793
_reflns_number_gt 1585
_reflns_number_total 2456
_reflns_threshold_expression >2sigma(I)
_cod_data_source_file ic202626c_si_002_2.cif
_cod_data_source_block CCDC-855738
_cod_depositor_comments
;
The following automatic conversions were performed:

'_exptl_crystal_density_meas' value 'not_measured' was changed to '?'
- the value is perceived as not measured.

Automatic conversion script
Id: cif_fix_values 3008 2015-01-20 13:52:24Z robertas 
;
_cod_database_code 4328951

loop_
_symmetry_equiv_pos_as_xyz
'x, y, z'
'-x+1/2, y+1/2, -z+1/2'
'-x, -y, -z'
'x-1/2, -y-1/2, z-1/2'

loop_
_atom_site_label
_atom_site_type_symbol
_atom_site_fract_x
_atom_site_fract_y
_atom_site_fract_z
_atom_site_U_iso_or_equiv
_atom_site_adp_type
_atom_site_occupancy
_atom_site_symmetry_multiplicity
_atom_site_calc_flag
_atom_site_refinement_flags
Fe1 Fe 0.0000 0.0000 0.0000 0.0217(3) Uani 1 2 d S
Cl1 Cl -0.3253(3) 0.18283(9) 0.58883(19) 0.0585(6) Uani 1 1 d .
O1 O -0.2858(5) 0.1793(2) 0.7471(5) 0.0500(12) Uani 1 1 d .
O2 O -0.1979(8) 0.1488(3) 0.5145(6) 0.090(2) Uani 1 1 d .
O3 O -0.4886(8) 0.1481(3) 0.5610(7) 0.0870(18) Uani 1 1 d .
O4 O -0.3434(8) 0.2513(3) 0.5443(6) 0.085(2) Uani 1 1 d D
N1 N -0.1328(5) 0.0764(2) 0.0806(4) 0.0231(10) Uani 1 1 d .
N2 N -0.3066(5) 0.0808(2) 0.0709(5) 0.0303(11) Uani 1 1 d .
N3 N -0.2018(5) 0.1748(2) 0.1708(5) 0.0291(11) Uani 1 1 d .
N4 N -0.1776(6) 0.2402(2) 0.2325(5) 0.0319(11) Uani 1 1 d .
N5 N -0.3115(6) 0.2723(2) 0.2258(5) 0.0323(11) Uani 1 1 d .
N6 N -0.2871(5) 0.3370(2) 0.2896(4) 0.0286(11) Uani 1 1 d D
N8 N -0.3635(5) 0.4289(2) 0.4045(4) 0.0237(10) Uani 1 1 d .
N7 N -0.1893(6) 0.4240(2) 0.4226(5) 0.0330(11) Uani 1 1 d .
N9 N 0.1472(5) 0.0033(2) 0.1876(4) 0.0247(9) Uani 1 1 d .
N10 N 0.0711(5) 0.0068(2) 0.3250(5) 0.0286(10) Uani 1 1 d .
N11 N 0.3422(5) 0.0037(2) 0.3658(5) 0.0273(10) Uani 1 1 d .
N12 N 0.5029(5) 0.0008(2) 0.4309(5) 0.0267(10) Uani 1 1 d .
C1 C -0.0733(7) 0.1325(3) 0.1431(6) 0.0287(12) Uani 1 1 d .
H1A H 0.0415 0.1421 0.1656 0.034 Uiso 1 1 calc R
C2 C -0.3447(7) 0.1401(3) 0.1256(6) 0.0330(13) Uani 1 1 d .
H2A H -0.4550 0.1570 0.1331 0.040 Uiso 1 1 calc R
C4 C -0.4182(7) 0.3764(3) 0.3254(6) 0.0289(12) Uani 1 1 d .
H4A H -0.5320 0.3673 0.2974 0.035 Uiso 1 1 calc R
C3 C -0.1485(7) 0.3681(3) 0.3552(6) 0.0335(13) Uani 1 1 d .
H3A H -0.0379 0.3511 0.3517 0.040 Uiso 1 1 calc R
C5 C 0.3093(6) 0.0016(2) 0.2136(5) 0.0248(11) Uani 1 1 d .
H5A H 0.3899 -0.0008 0.1402 0.030 Uiso 1 1 calc R
C6 C 0.1902(7) 0.0068(3) 0.4293(6) 0.0327(13) Uani 1 1 d .
H6A H 0.1748 0.0087 0.5336 0.039 Uiso 1 1 calc R
O5 O -0.6952(7) 0.1666(3) 0.2988(7) 0.0771(16) Uani 1 1 d .
H5B H -0.7098 0.1705 0.4088 0.116 Uiso 1 1 d R
H5C H -0.7154 0.2158 0.2692 0.116 Uiso 1 1 d R

loop_
_atom_site_aniso_label
_atom_site_aniso_U_11
_atom_site_aniso_U_22
_atom_site_aniso_U_33
_atom_site_aniso_U_23
_atom_site_aniso_U_13
_atom_site_aniso_U_12
Fe1 0.0241(6) 0.0207(6) 0.0202(5) 0.0007(4) 0.0008(4) -0.0010(5)
Cl1 0.0865(14) 0.0466(10) 0.0433(9) 0.0087(8) 0.0127(9) 0.0246(10)
O1 0.038(3) 0.067(3) 0.044(2) 0.017(2) 0.0019(19) 0.001(2)
O2 0.127(5) 0.079(4) 0.069(4) 0.018(3) 0.048(4) 0.052(4)
O3 0.081(4) 0.095(5) 0.082(4) -0.021(3) -0.020(3) -0.007(4)
O4 0.147(6) 0.048(3) 0.065(3) 0.019(3) 0.046(4) 0.034(3)
N1 0.026(3) 0.022(2) 0.021(2) 0.0006(18) -0.0008(18) -0.0010(19)
N2 0.024(3) 0.033(3) 0.034(3) -0.006(2) 0.002(2) 0.005(2)
N3 0.034(3) 0.022(2) 0.031(2) -0.0050(19) 0.000(2) 0.000(2)
N4 0.036(3) 0.027(3) 0.034(3) -0.007(2) 0.004(2) 0.000(2)
N5 0.033(3) 0.029(2) 0.035(3) -0.007(2) 0.004(2) 0.003(2)
N6 0.030(3) 0.025(2) 0.031(2) -0.0076(19) 0.003(2) 0.004(2)
N8 0.026(3) 0.022(2) 0.022(2) 0.0028(18) -0.0008(18) 0.0007(19)
N7 0.030(3) 0.033(3) 0.036(3) -0.011(2) 0.000(2) 0.001(2)
N9 0.030(2) 0.023(2) 0.021(2) 0.0008(18) 0.0051(17) 0.001(2)
N10 0.030(2) 0.032(3) 0.024(2) 0.0032(19) 0.0036(19) -0.001(2)
N11 0.025(2) 0.034(3) 0.023(2) 0.0010(19) -0.0007(18) -0.001(2)
N12 0.026(2) 0.030(2) 0.0237(19) 0.000(2) -0.0003(18) 0.002(2)
C1 0.025(3) 0.027(3) 0.034(3) -0.001(2) 0.001(2) 0.003(2)
C2 0.030(3) 0.038(3) 0.031(3) -0.008(2) -0.003(2) 0.007(3)
C4 0.032(3) 0.024(3) 0.030(3) -0.003(2) 0.003(2) 0.000(2)
C3 0.024(3) 0.035(3) 0.041(3) -0.007(3) 0.001(2) 0.003(3)
C5 0.027(3) 0.023(3) 0.024(3) -0.002(2) 0.002(2) 0.001(2)
C6 0.031(3) 0.043(3) 0.024(3) -0.002(2) 0.006(2) -0.002(3)
O5 0.068(4) 0.067(4) 0.095(4) 0.000(3) -0.007(3) 0.000(3)

loop_
_atom_type_symbol
_atom_type_description
_atom_type_scat_dispersion_real
_atom_type_scat_dispersion_imag
_atom_type_scat_source
C C 0.0033 0.0016 'International Tables Vol C Tables 4.2.6.8 and 6.1.1.4'
H H 0.0000 0.0000 'International Tables Vol C Tables 4.2.6.8 and 6.1.1.4'
N N 0.0061 0.0033 'International Tables Vol C Tables 4.2.6.8 and 6.1.1.4'
O O 0.0106 0.0060 'International Tables Vol C Tables 4.2.6.8 and 6.1.1.4'
Cl Cl 0.1484 0.1585 'International Tables Vol C Tables 4.2.6.8 and 6.1.1.4'
Fe Fe 0.3463 0.8444 'International Tables Vol C Tables 4.2.6.8 and 6.1.1.4'

loop_
_geom_angle_atom_site_label_1
_geom_angle_atom_site_label_2
_geom_angle_atom_site_label_3
_geom_angle
_geom_angle_site_symmetry_1
_geom_angle_site_symmetry_3
N1 Fe1 N1 180.0(3) . 3
N1 Fe1 N8 87.58(16) . 4_665
N1 Fe1 N8 92.42(16) 3 4_665
N1 Fe1 N8 92.42(16) . 2_445
N1 Fe1 N8 87.58(16) 3 2_445
N8 Fe1 N8 180.0(3) 4_665 2_445
N1 Fe1 N9 91.52(16) . 3
N1 Fe1 N9 88.48(16) 3 3
N8 Fe1 N9 88.53(16) 4_665 3
N8 Fe1 N9 91.47(16) 2_445 3
N1 Fe1 N9 88.48(16) . .
N1 Fe1 N9 91.52(16) 3 .
N8 Fe1 N9 91.47(16) 4_665 .
N8 Fe1 N9 88.53(16) 2_445 .
N9 Fe1 N9 180.0(3) 3 .
O4 Cl1 O2 112.2(3) . .
O4 Cl1 O1 109.9(3) . .
O2 Cl1 O1 108.5(3) . .
O4 Cl1 O3 108.0(4) . .
O2 Cl1 O3 111.3(4) . .
O1 Cl1 O3 106.7(3) . .
C1 N1 N2 108.4(4) . .
C1 N1 Fe1 126.2(4) . .
N2 N1 Fe1 125.3(3) . .
C2 N2 N1 106.7(4) . .
C1 N3 C2 106.2(4) . .
C1 N3 N4 122.4(4) . .
C2 N3 N4 131.4(5) . .
N5 N4 N3 109.7(5) . .
N4 N5 N6 109.4(4) . .
C4 N6 C3 105.7(4) . .
C4 N6 N5 121.1(4) . .
C3 N6 N5 132.0(5) . .
C4 N8 N7 108.2(4) . .
C4 N8 Fe1 126.9(4) . 2_455
N7 N8 Fe1 124.6(3) . 2_455
C3 N7 N8 106.3(4) . .
C5 N9 N10 108.8(4) . .
C5 N9 Fe1 133.0(3) . .
N10 N9 Fe1 118.1(3) . .
C6 N10 N9 106.9(4) . .
C5 N11 C6 106.7(4) . .
C5 N11 N12 122.5(4) . .
C6 N11 N12 130.8(4) . .
N12 N12 N11 109.5(5) 3_656 .
N1 C1 N3 108.9(5) . .
N2 C2 N3 109.8(5) . .
N8 C4 N6 109.2(5) . .
N7 C3 N6 110.6(5) . .
N9 C5 N11 107.9(4) . .
N10 C6 N11 109.6(5) . .
N1 C1 H1A 125.6 . .
N3 C1 H1A 125.6 . .
N2 C2 H2A 125.1 . .
N3 C2 H2A 125.1 . .
N8 C4 H4A 125.4 . .
N6 C4 H4A 125.4 . .
N7 C3 H3A 124.7 . .
N6 C3 H3A 124.7 . .
N9 C5 H5A 126.0 . .
N11 C5 H5A 126.0 . .
N10 C6 H6A 125.2 . .
N11 C6 H6A 125.2 . .
H5B O5 H5C 99.2 . .

loop_
_geom_bond_atom_site_label_1
_geom_bond_atom_site_label_2
_geom_bond_distance
_geom_bond_site_symmetry_2
Fe1 N1 1.987(4) .
Fe1 N1 1.987(4) 3
Fe1 N8 1.988(4) 4_665
Fe1 N8 1.988(4) 2_445
Fe1 N9 2.000(4) 3
Fe1 N9 2.000(4) .
Cl1 O4 1.395(5) .
Cl1 O2 1.416(5) .
Cl1 O1 1.437(5) .
Cl1 O3 1.482(6) .
N1 C1 1.304(6) .
N1 N2 1.396(6) .
N2 C2 1.295(7) .
N3 C1 1.354(7) .
N3 C2 1.372(7) .
N3 N4 1.394(6) .
N4 N5 1.242(6) .
N5 N6 1.390(6) .
N6 C4 1.356(7) .
N6 C3 1.369(7) .
N8 C4 1.303(6) .
N8 N7 1.402(6) .
N8 Fe1 1.988(4) 2_455
N7 C3 1.293(7) .
N9 C5 1.309(7) .
N9 N10 1.407(6) .
N10 C6 1.299(7) .
N11 C5 1.375(6) .
N11 C6 1.377(7) .
N11 N12 1.386(6) .
N12 N12 1.242(8) 3_656
C1 H1A 0.9500 .
C2 H2A 0.9500 .
C4 H4A 0.9500 .
C3 H3A 0.9500 .
C5 H5A 0.9500 .
C6 H6A 0.9500 .
O5 H5B 1.0026 .
O5 H5C 1.0040 .
